data_4085686
loop_
_publ_author_name
'B\"oge, Matthias'
'Fowelin, Christian'
'Bednarski, Patrick'
'Heck, J\"urgen'

_publ_section_title
;
 Diaminohexopyranosides as Ligands in Half-Sandwich Ruthenium(II),
 Rhodium(III), and Iridium(III) Complexes
;
_journal_issue 8
_journal_name_full Organometallics
_journal_page_first 1507
_journal_paper_doi 10.1021/om5013117
_journal_volume 34
_journal_year 2015
_chemical_formula_sum 'C14 H17 N3 O5'
_chemical_formula_weight 307.31
_chemical_name_common
;
methyl 2-azido-4,6-O-benzylidene-2-deoxy-alpha-D-idopyranoside
;
_chemical_name_systematic
;
(2S,3S,4S,5S,6R,9S)-3-azido-6-hydroxymethyl-2-methoxy-1-oxa-
cyclohexane-4,5-diol benzaldehyde 5,7-acetal
;
_space_group_IT_number 19
_symmetry_cell_setting orthorhombic
_symmetry_space_group_name_Hall 'P 2ac 2ab'
_symmetry_space_group_name_H-M 'P 21 21 21'
_atom_sites_solution_hydrogens geom
_atom_sites_solution_primary direct
_atom_sites_solution_secondary difmap
_audit_creation_method SHELXL-97
_cell_angle_alpha 90.00
_cell_angle_beta 90.00
_cell_angle_gamma 90.00
_cell_formula_units_Z 4
_cell_length_a 4.8575(10)
_cell_length_b 12.347(2)
_cell_length_c 23.777(5)
_cell_measurement_reflns_used 2548
_cell_measurement_temperature 103(2)
_cell_measurement_theta_max 26.5
_cell_measurement_theta_min 3.31
_cell_volume 1426.0(5)
_computing_cell_refinement 'SAINT (Bruker AXS, 1998)'
_computing_data_collection 'SMART (Bruker AXS, 1998)'
_computing_data_reduction 'SAINT (Bruker AXS, 1998)'
_computing_molecular_graphics 'SHELXTL (Bruker AXS, 1998)'
_computing_publication_material 'SHELXTL (Bruker AXS, 1998)'
_computing_structure_refinement 'SHELXL-97 (Sheldrick, 1997)'
_computing_structure_solution 'SHELXS-97 (Sheldrick, 1990)'
_diffrn_ambient_temperature 103(2)
_diffrn_measured_fraction_theta_full 0.988
_diffrn_measured_fraction_theta_max 0.988
_diffrn_measurement_device_type 'Bruker AXS, 1998'
_diffrn_measurement_method omega-scan
_diffrn_radiation_monochromator graphite
_diffrn_radiation_source 'fine-focus sealed tube'
_diffrn_radiation_type MoK\a
_diffrn_radiation_wavelength 0.71073
_diffrn_reflns_av_R_equivalents 0.0667
_diffrn_reflns_av_sigmaI/netI 0.0505
_diffrn_reflns_limit_h_max 6
_diffrn_reflns_limit_h_min -6
_diffrn_reflns_limit_k_max 12
_diffrn_reflns_limit_k_min -15
_diffrn_reflns_limit_l_max 23
_diffrn_reflns_limit_l_min -30
_diffrn_reflns_number 9139
_diffrn_reflns_theta_full 27.49
_diffrn_reflns_theta_max 27.49
_diffrn_reflns_theta_min 3.05
_diffrn_standards_decay_% none
_diffrn_standards_interval_count none
_diffrn_standards_interval_time none
_diffrn_standards_number none
_exptl_absorpt_coefficient_mu 0.110
_exptl_absorpt_correction_T_max 0.9891
_exptl_absorpt_correction_T_min 0.9470
_exptl_absorpt_correction_type multi-scan
_exptl_absorpt_process_details 'SADABS (Bruker AXS, 1998)'
_exptl_crystal_colour colorless
_exptl_crystal_density_diffrn 1.431
_exptl_crystal_density_method 'not measured'
_exptl_crystal_description needle
_exptl_crystal_F_000 648
_exptl_crystal_size_max 0.50
_exptl_crystal_size_mid 0.14
_exptl_crystal_size_min 0.10
_refine_diff_density_max 0.217
_refine_diff_density_min -0.217
_refine_diff_density_rms 0.053
_refine_ls_abs_structure_details 'Flack H D (1983), Acta Cryst. A39, 876-881'
_refine_ls_abs_structure_Flack 0(10)
_refine_ls_extinction_method none
_refine_ls_goodness_of_fit_ref 1.027
_refine_ls_hydrogen_treatment riding
_refine_ls_matrix_type full
_refine_ls_number_parameters 201
_refine_ls_number_reflns 1915
_refine_ls_number_restraints 0
_refine_ls_restrained_S_all 1.027
_refine_ls_R_factor_all 0.0546
_refine_ls_R_factor_gt 0.0415
_refine_ls_shift/su_max 0.000
_refine_ls_shift/su_mean 0.000
_refine_ls_structure_factor_coef Fsqd
_refine_ls_weighting_details 'calc w=1/[\s^2^(Fo^2^)+(0.0473P)^2^+0.0000P] where P=(Fo^2^+2Fc^2^)/3'
_refine_ls_weighting_scheme calc
_refine_ls_wR_factor_gt 0.0858
_refine_ls_wR_factor_ref 0.0921
_reflns_number_gt 1624
_reflns_number_total 1915
_reflns_threshold_expression >2sigma(I)
_cod_data_source_file om5013117_si_001.cif
_cod_data_source_block 26
_cod_depositor_comments 'Adding full bibliography for 4085684--4085692.cif.'
_cod_database_code 4085686

loop_
_symmetry_equiv_pos_as_xyz
'x, y, z'
'-x+1/2, -y, z+1/2'
'x+1/2, -y+1/2, -z'
'-x, y+1/2, -z+1/2'

loop_
_atom_site_label
_atom_site_type_symbol
_atom_site_fract_x
_atom_site_fract_y
_atom_site_fract_z
_atom_site_U_iso_or_equiv
_atom_site_adp_type
_atom_site_occupancy
_atom_site_symmetry_multiplicity
_atom_site_calc_flag
_atom_site_refinement_flags
O1 O 0.2172(4) 0.78033(13) 0.57210(7) 0.0225(4) Uani 1 1 d .
O3 O 0.0659(4) 0.48248(13) 0.69309(7) 0.0220(4) Uani 1 1 d .
H3 H 0.1512 0.4238 0.6970 0.033 Uiso 1 1 calc R
O4 O 0.4638(4) 0.62323(12) 0.76364(6) 0.0187(4) Uani 1 1 d .
O5 O 0.5145(3) 0.75020(13) 0.64874(6) 0.0197(4) Uani 1 1 d .
O6 O 0.6468(4) 0.79571(13) 0.77524(7) 0.0206(4) Uani 1 1 d .
N2 N 0.1560(5) 0.53226(17) 0.57612(8) 0.0223(5) Uani 1 1 d .
N3 N -0.0555(5) 0.47699(17) 0.57567(9) 0.0241(5) Uani 1 1 d .
N4 N -0.2417(5) 0.42119(19) 0.56972(10) 0.0357(6) Uani 1 1 d .
C1 C 0.3701(6) 0.70277(19) 0.60213(10) 0.0197(5) Uani 1 1 d .
H1 H 0.5071 0.6689 0.5761 0.024 Uiso 1 1 calc R
C2 C 0.1664(5) 0.61595(19) 0.62143(10) 0.0190(5) Uani 1 1 d .
H2 H -0.0200 0.6493 0.6258 0.023 Uiso 1 1 calc R
C3 C 0.2554(5) 0.56594(17) 0.67792(10) 0.0180(5) Uani 1 1 d .
H3A H 0.4440 0.5344 0.6740 0.022 Uiso 1 1 calc R
C4 C 0.2597(5) 0.65597(18) 0.72271(10) 0.0185(5) Uani 1 1 d .
H4 H 0.0754 0.6601 0.7413 0.022 Uiso 1 1 calc R
C5 C 0.3272(5) 0.76631(18) 0.69570(10) 0.0191(5) Uani 1 1 d .
H5 H 0.1524 0.7981 0.6808 0.023 Uiso 1 1 calc R
C6 C 0.4513(6) 0.84597(18) 0.73747(10) 0.0211(5) Uani 1 1 d .
H6A H 0.5447 0.9047 0.7165 0.025 Uiso 1 1 calc R
H6B H 0.3014 0.8790 0.7598 0.025 Uiso 1 1 calc R
C7 C 0.5197(5) 0.70542(18) 0.80348(10) 0.0190(5) Uani 1 1 d .
H7 H 0.3444 0.7293 0.8217 0.023 Uiso 1 1 calc R
C8 C 0.3834(7) 0.8559(2) 0.54130(11) 0.0309(7) Uani 1 1 d .
H8A H 0.5050 0.8163 0.5156 0.046 Uiso 1 1 calc R
H8B H 0.4946 0.8985 0.5676 0.046 Uiso 1 1 calc R
H8C H 0.2641 0.9044 0.5196 0.046 Uiso 1 1 calc R
C10 C 0.7162(5) 0.66278(18) 0.84772(10) 0.0182(5) Uani 1 1 d .
C11 C 0.8723(5) 0.56912(18) 0.83959(10) 0.0196(5) Uani 1 1 d .
H11 H 0.8571 0.5301 0.8053 0.023 Uiso 1 1 calc R
C12 C 1.0510(6) 0.5323(2) 0.88154(11) 0.0255(6) Uani 1 1 d .
H12 H 1.1567 0.4685 0.8757 0.031 Uiso 1 1 calc R
C13 C 1.0737(6) 0.5896(2) 0.93204(11) 0.0262(6) Uani 1 1 d .
H13 H 1.1945 0.5648 0.9607 0.031 Uiso 1 1 calc R
C14 C 0.9191(6) 0.6827(2) 0.94017(10) 0.0264(6) Uani 1 1 d .
H14 H 0.9354 0.7217 0.9745 0.032 Uiso 1 1 calc R
C15 C 0.7406(6) 0.7197(2) 0.89872(10) 0.0239(6) Uani 1 1 d .
H15 H 0.6351 0.7834 0.9048 0.029 Uiso 1 1 calc R

loop_
_atom_site_aniso_label
_atom_site_aniso_U_11
_atom_site_aniso_U_22
_atom_site_aniso_U_33
_atom_site_aniso_U_23
_atom_site_aniso_U_13
_atom_site_aniso_U_12
O1 0.0333(10) 0.0238(8) 0.0105(8) 0.0039(7) -0.0013(9) -0.0003(8)
O3 0.0300(9) 0.0185(7) 0.0174(9) 0.0020(8) -0.0005(9) -0.0018(8)
O4 0.0301(9) 0.0201(8) 0.0060(8) 0.0000(7) -0.0030(8) 0.0003(8)
O5 0.0279(9) 0.0247(8) 0.0066(8) -0.0015(7) 0.0011(8) -0.0034(8)
O6 0.0309(9) 0.0205(8) 0.0103(8) 0.0019(7) -0.0013(8) -0.0011(7)
N2 0.0319(12) 0.0253(10) 0.0097(10) -0.0013(9) -0.0010(10) -0.0011(10)
N3 0.0341(12) 0.0257(10) 0.0126(11) -0.0012(10) -0.0046(11) 0.0020(11)
N4 0.0396(14) 0.0355(12) 0.0321(14) -0.0100(11) -0.0043(13) -0.0061(13)
C1 0.0304(13) 0.0204(11) 0.0083(11) -0.0005(10) 0.0010(11) 0.0019(11)
C2 0.0262(13) 0.0211(12) 0.0095(12) -0.0014(10) -0.0015(11) 0.0028(11)
C3 0.0259(12) 0.0175(10) 0.0105(12) 0.0006(10) 0.0025(12) -0.0015(11)
C4 0.0242(12) 0.0228(11) 0.0084(11) 0.0026(10) -0.0004(11) 0.0018(12)
C5 0.0258(12) 0.0215(11) 0.0100(12) -0.0015(10) 0.0020(11) 0.0038(10)
C6 0.0313(13) 0.0186(11) 0.0133(12) 0.0012(10) -0.0012(12) 0.0036(11)
C7 0.0269(13) 0.0191(10) 0.0109(12) -0.0002(10) 0.0033(11) -0.0007(11)
C8 0.0484(17) 0.0294(13) 0.0150(13) 0.0078(12) 0.0035(14) -0.0042(14)
C10 0.0263(12) 0.0213(11) 0.0071(11) 0.0010(10) 0.0036(11) -0.0034(11)
C11 0.0296(13) 0.0206(11) 0.0085(11) 0.0001(10) 0.0014(11) -0.0027(11)
C12 0.0334(14) 0.0255(12) 0.0176(13) 0.0042(11) -0.0018(13) 0.0009(13)
C13 0.0339(14) 0.0308(13) 0.0140(13) 0.0053(11) -0.0046(13) -0.0018(13)
C14 0.0374(15) 0.0333(14) 0.0086(12) -0.0030(11) -0.0022(12) -0.0043(13)
C15 0.0330(13) 0.0254(12) 0.0132(12) -0.0007(11) 0.0017(13) 0.0018(13)

loop_
_atom_type_symbol
_atom_type_description
_atom_type_scat_dispersion_real
_atom_type_scat_dispersion_imag
_atom_type_scat_source
C C 0.0033 0.0000 'International Tables Vol C Tables 4.2.6.8 and 6.1.1.4'
H H 0.0000 0.0000 'International Tables Vol C Tables 4.2.6.8 and 6.1.1.4'
N N 0.0061 0.0000 'International Tables Vol C Tables 4.2.6.8 and 6.1.1.4'
O O 0.0106 0.0000 'International Tables Vol C Tables 4.2.6.8 and 6.1.1.4'

loop_
_geom_angle_atom_site_label_1
_geom_angle_atom_site_label_2
_geom_angle_atom_site_label_3
_geom_angle
C1 O1 C8 113.9(2)
C3 O3 H3 109.5
C7 O4 C4 112.44(17)
C1 O5 C5 110.04(18)
C7 O6 C6 109.88(19)
N3 N2 C2 114.7(2)
N4 N3 N2 172.4(3)
O1 C1 O5 111.84(19)
O1 C1 C2 106.7(2)
O5 C1 C2 111.74(19)
O1 C1 H1 108.8
O5 C1 H1 108.8
C2 C1 H1 108.8
N2 C2 C1 106.89(19)
N2 C2 C3 111.17(18)
C1 C2 C3 111.2(2)
N2 C2 H2 109.2
C1 C2 H2 109.2
C3 C2 H2 109.2
O3 C3 C4 110.81(19)
O3 C3 C2 109.20(19)
C4 C3 C2 108.52(17)
O3 C3 H3A 109.4
C4 C3 H3A 109.4
C2 C3 H3A 109.4
O4 C4 C3 105.84(18)
O4 C4 C5 112.4(2)
C3 C4 C5 110.66(17)
O4 C4 H4 109.3
C3 C4 H4 109.3
C5 C4 H4 109.3
O5 C5 C6 110.0(2)
O5 C5 C4 109.41(17)
C6 C5 C4 112.55(19)
O5 C5 H5 108.3
C6 C5 H5 108.3
C4 C5 H5 108.3
O6 C6 C5 112.82(18)
O6 C6 H6A 109.0
C5 C6 H6A 109.0
O6 C6 H6B 109.0
C5 C6 H6B 109.0
H6A C6 H6B 107.8
O4 C7 O6 108.98(17)
O4 C7 C10 109.68(18)
O6 C7 C10 108.8(2)
O4 C7 H7 109.8
O6 C7 H7 109.8
C10 C7 H7 109.8
O1 C8 H8A 109.5
O1 C8 H8B 109.5
H8A C8 H8B 109.5
O1 C8 H8C 109.5
H8A C8 H8C 109.5
H8B C8 H8C 109.5
C11 C10 C15 119.2(2)
C11 C10 C7 122.3(2)
C15 C10 C7 118.6(2)
C10 C11 C12 120.5(2)
C10 C11 H11 119.7
C12 C11 H11 119.7
C11 C12 C13 119.8(3)
C11 C12 H12 120.1
C13 C12 H12 120.1
C14 C13 C12 119.8(3)
C14 C13 H13 120.1
C12 C13 H13 120.1
C13 C14 C15 120.8(2)
C13 C14 H14 119.6
C15 C14 H14 119.6
C14 C15 C10 120.0(2)
C14 C15 H15 120.0
C10 C15 H15 120.0

loop_
_geom_bond_atom_site_label_1
_geom_bond_atom_site_label_2
_geom_bond_distance
O1 C1 1.407(3)
O1 C8 1.435(3)
O3 C3 1.428(3)
O3 H3 0.8400
O4 C7 1.415(3)
O4 C4 1.447(3)
O5 C1 1.436(3)
O5 C5 1.454(3)
O6 C7 1.441(3)
O6 C6 1.447(3)
N2 N3 1.234(3)
N2 C2 1.494(3)
N3 N4 1.146(3)
C1 C2 1.529(3)
C1 H1 1.0000
C2 C3 1.540(3)
C2 H2 1.0000
C3 C4 1.540(3)
C3 H3A 1.0000
C4 C5 1.541(3)
C4 H4 1.0000
C5 C6 1.522(3)
C5 H5 1.0000
C6 H6A 0.9900
C6 H6B 0.9900
C7 C10 1.515(3)
C7 H7 1.0000
C8 H8A 0.9800
C8 H8B 0.9800
C8 H8C 0.9800
C10 C11 1.396(3)
C10 C15 1.407(3)
C11 C12 1.398(4)
C11 H11 0.9500
C12 C13 1.398(4)
C12 H12 0.9500
C13 C14 1.387(4)
C13 H13 0.9500
C14 C15 1.390(4)
C14 H14 0.9500
C15 H15 0.9500
